data_2224164
loop_
_publ_author_name
'Leng, Feng-Shou'
'Li, Bao'
'Yin, Bing-Zhu'
'Wu, Li-Xin'

_publ_section_title
2-[4,5-Bis(ethylsulfanyl)-1,3-dithiol-2-ylidene]-5-(4-methoxyphenyl)-5<i>H</i>-1,3-dithiolo[4,5-<i>c</i>]pyrrole
_journal_coeditor_code CV2638
_journal_issue 12
_journal_name_full 'Acta Crystallographica Section E'
_journal_page_first o3092
_journal_paper_doi 10.1107/S1600536809047424
_journal_volume 65
_journal_year 2009
_chemical_formula_iupac 'C19 H19 N O S6'
_chemical_formula_moiety 'C19 H19 N O S6'
_chemical_formula_sum 'C19 H19 N O S6'
_chemical_formula_weight 469.71
_chemical_name_systematic
;
2-[4,5-Bis(ethylsulfanyl)-1,3-dithiol-2-ylidene]-5-(4-methoxyphenyl)-
5<i>H</i>-1,3-dithiolo[4,5-<i>c</i>]pyrrole
;
_space_group_IT_number 2
_symmetry_cell_setting triclinic
_symmetry_space_group_name_Hall '-P 1'
_symmetry_space_group_name_H-M 'P -1'
_atom_sites_solution_hydrogens geom
_atom_sites_solution_primary direct
_atom_sites_solution_secondary difmap
_cell_angle_alpha 73.90(3)
_cell_angle_beta 85.53(3)
_cell_angle_gamma 65.43(3)
_cell_formula_units_Z 4
_cell_length_a 11.974(2)
_cell_length_b 12.121(2)
_cell_length_c 16.762(3)
_cell_measurement_reflns_used 14243
_cell_measurement_temperature 291(2)
_cell_measurement_theta_max 27.50
_cell_measurement_theta_min 3.09
_cell_volume 2123.8(9)
_computing_cell_refinement 'RAPID-AUTO (Rigaku, 1998)'
_computing_data_collection 'RAPID-AUTO (Rigaku, 1998)'
_computing_data_reduction 'CrystalStructure (Rigaku/MSC, 2002)'
_computing_molecular_graphics 'PLATON (Spek, 2009)'
_computing_publication_material 'SHELXL97 (Sheldrick, 2008)'
_computing_structure_refinement 'SHELXL97 (Sheldrick, 2008)'
_computing_structure_solution 'SHELXS97 (Sheldrick, 2008)'
_diffrn_ambient_temperature 291(2)
_diffrn_measured_fraction_theta_full 0.988
_diffrn_measured_fraction_theta_max 0.988
_diffrn_measurement_device_type 'Rigaku R-AXIS RAPID'
_diffrn_measurement_method \w
_diffrn_radiation_monochromator graphite
_diffrn_radiation_source 'fine-focus sealed tube'
_diffrn_radiation_type MoK\a
_diffrn_radiation_wavelength 0.71073
_diffrn_reflns_av_R_equivalents 0.0334
_diffrn_reflns_av_sigmaI/netI 0.0478
_diffrn_reflns_limit_h_max 13
_diffrn_reflns_limit_h_min -15
_diffrn_reflns_limit_k_max 15
_diffrn_reflns_limit_k_min -15
_diffrn_reflns_limit_l_max 21
_diffrn_reflns_limit_l_min -21
_diffrn_reflns_number 21057
_diffrn_reflns_theta_full 27.48
_diffrn_reflns_theta_max 27.48
_diffrn_reflns_theta_min 3.08
_diffrn_standards_decay_% 0
_diffrn_standards_interval_count 0
_diffrn_standards_interval_time 0
_diffrn_standards_number 0
_exptl_absorpt_coefficient_mu 0.654
_exptl_absorpt_correction_T_max 0.9256
_exptl_absorpt_correction_T_min 0.9140
_exptl_absorpt_correction_type multi-scan
_exptl_absorpt_process_details '(ABSCOR; Higashi, 1995)'
_exptl_crystal_colour yellow
_exptl_crystal_density_diffrn 1.469
_exptl_crystal_density_method 'not measured'
_exptl_crystal_description block
_exptl_crystal_F_000 976
_exptl_crystal_size_max 0.14
_exptl_crystal_size_mid 0.13
_exptl_crystal_size_min 0.12
_refine_diff_density_max 0.310
_refine_diff_density_min -0.265
_refine_ls_extinction_method none
_refine_ls_goodness_of_fit_ref 1.011
_refine_ls_hydrogen_treatment constr
_refine_ls_matrix_type full
_refine_ls_number_parameters 493
_refine_ls_number_reflns 9633
_refine_ls_number_restraints 0
_refine_ls_restrained_S_all 1.011
_refine_ls_R_factor_all 0.0717
_refine_ls_R_factor_gt 0.0409
_refine_ls_shift/su_max 0.001
_refine_ls_shift/su_mean 0.000
_refine_ls_structure_factor_coef Fsqd
_refine_ls_weighting_details 'calc w=1/[\s^2^(Fo^2^)+(0.0602P)^2^] where P=(Fo^2^+2Fc^2^)/3'
_refine_ls_weighting_scheme calc
_refine_ls_wR_factor_gt 0.1037
_refine_ls_wR_factor_ref 0.1166
_reflns_number_gt 6504
_reflns_number_total 9633
_reflns_threshold_expression I>2\s(I)
_cod_data_source_file cv2638.cif
_cod_data_source_block I
_cod_original_cell_volume 2123.8(7)
_cod_database_code 2224164
_cod_database_fobs_code 2224164

loop_
_symmetry_equiv_pos_as_xyz
'x, y, z'
'-x, -y, -z'

loop_
_atom_site_type_symbol
_atom_site_label
_atom_site_fract_x
_atom_site_fract_y
_atom_site_fract_z
_atom_site_U_iso_or_equiv
_atom_site_adp_type
_atom_site_calc_flag
_atom_site_refinement_flags
_atom_site_occupancy
_atom_site_disorder_assembly
_atom_site_disorder_group
C C1 0.0187(3) 0.4802(3) 0.7889(2) 0.0854(10) Uani d . 1 . .
H H1A 0.0726 0.5120 0.8044 0.128 Uiso calc R 1 . .
H H1B -0.0388 0.4759 0.8316 0.128 Uiso calc R 1 . .
H H1C -0.0252 0.5354 0.7376 0.128 Uiso calc R 1 . .
C C2 0.1669(2) 0.3475(2) 0.71499(16) 0.0515(6) Uani d . 1 . .
C C3 0.2258(2) 0.2272(2) 0.70449(18) 0.0602(7) Uani d . 1 . .
H H3 0.2079 0.1622 0.7386 0.072 Uiso calc R 1 . .
C C4 0.3105(2) 0.2030(2) 0.64426(17) 0.0571(7) Uani d . 1 . .
H H4 0.3494 0.1219 0.6378 0.069 Uiso calc R 1 . .
C C5 0.3380(2) 0.2985(2) 0.59338(15) 0.0442(5) Uani d . 1 . .
C C6 0.2771(2) 0.4189(2) 0.60244(16) 0.0548(6) Uani d . 1 . .
H H6 0.2939 0.4841 0.5676 0.066 Uiso calc R 1 . .
C C7 0.1915(2) 0.4437(2) 0.66262(17) 0.0563(7) Uani d . 1 . .
H H7 0.1505 0.5254 0.6678 0.068 Uiso calc R 1 . .
C C8 0.5125(2) 0.1538(2) 0.52980(15) 0.0486(6) Uani d . 1 . .
H H8 0.5188 0.0776 0.5659 0.058 Uiso calc R 1 . .
C C9 0.5849(2) 0.1689(2) 0.46494(14) 0.0442(5) Uani d . 1 . .
C C10 0.5441(2) 0.2991(2) 0.42581(14) 0.0446(5) Uani d . 1 . .
C C11 0.4482(2) 0.3611(2) 0.46830(15) 0.0476(6) Uani d . 1 . .
H H11 0.4041 0.4480 0.4564 0.057 Uiso calc R 1 . .
C C12 0.7299(2) 0.1887(2) 0.34512(14) 0.0430(5) Uani d . 1 . .
C C13 0.8184(2) 0.1662(2) 0.29066(15) 0.0444(5) Uani d . 1 . .
C C14 0.9907(2) 0.0657(2) 0.19511(15) 0.0469(6) Uani d . 1 . .
C C15 1.0237(3) -0.1466(2) 0.1501(2) 0.0684(8) Uani d . 1 . .
H H15A 1.0782 -0.2149 0.1275 0.082 Uiso calc R 1 . .
H H15B 1.0068 -0.1837 0.2063 0.082 Uiso calc R 1 . .
C C16 0.9051(3) -0.0780(3) 0.09887(18) 0.0773(9) Uani d . 1 . .
H H16A 0.8485 -0.0134 0.1226 0.116 Uiso calc R 1 . .
H H16B 0.8705 -0.1364 0.0981 0.116 Uiso calc R 1 . .
H H16C 0.9205 -0.0405 0.0431 0.116 Uiso calc R 1 . .
C C17 0.9521(2) 0.1906(2) 0.16305(15) 0.0485(6) Uani d . 1 . .
C C18 1.1509(3) 0.2438(3) 0.0997(2) 0.0904(12) Uani d . 1 . .
H H18A 1.1488 0.2678 0.1506 0.109 Uiso calc R 1 . .
H H18B 1.2049 0.1551 0.1099 0.109 Uiso calc R 1 . .
C C19 1.1992(3) 0.3184(4) 0.0333(3) 0.1182(16) Uani d . 1 . .
H H19A 1.2185 0.2824 -0.0130 0.177 Uiso calc R 1 . .
H H19B 1.2721 0.3178 0.0538 0.177 Uiso calc R 1 . .
H H19C 1.1384 0.4035 0.0158 0.177 Uiso calc R 1 . .
C C20 -0.5385(3) 0.8748(3) 0.7996(2) 0.0770(9) Uani d . 1 . .
H H20A -0.5821 0.8834 0.7511 0.116 Uiso calc R 1 . .
H H20B -0.5959 0.9151 0.8368 0.116 Uiso calc R 1 . .
H H20C -0.4941 0.7871 0.8270 0.116 Uiso calc R 1 . .
C C21 -0.3663(2) 0.8889(2) 0.72209(15) 0.0460(5) Uani d . 1 . .
C C22 -0.3512(2) 0.7916(2) 0.68927(16) 0.0537(6) Uani d . 1 . .
H H22 -0.4039 0.7510 0.7029 0.064 Uiso calc R 1 . .
C C23 -0.2572(2) 0.7543(2) 0.63580(17) 0.0535(6) Uani d . 1 . .
H H23 -0.2467 0.6880 0.6142 0.064 Uiso calc R 1 . .
C C24 -0.17888(19) 0.8141(2) 0.61409(13) 0.0402(5) Uani d . 1 . .
C C25 -0.1954(2) 0.9128(2) 0.64690(15) 0.0469(5) Uani d . 1 . .
H H25 -0.1438 0.9546 0.6325 0.056 Uiso calc R 1 . .
C C26 -0.2882(2) 0.9490(2) 0.70089(16) 0.0517(6) Uani d . 1 . .
H H26 -0.2983 1.0146 0.7232 0.062 Uiso calc R 1 . .
C C27 -0.0765(2) 0.7044(2) 0.50572(14) 0.0450(5) Uani d . 1 . .
H H27 -0.1322 0.6706 0.5018 0.054 Uiso calc R 1 . .
C C28 0.0251(2) 0.6924(2) 0.46045(14) 0.0424(5) Uani d . 1 . .
C C29 0.0835(2) 0.7582(2) 0.48538(14) 0.0414(5) Uani d . 1 . .
C C30 0.0163(2) 0.8089(2) 0.54558(15) 0.0448(5) Uani d . 1 . .
H H30 0.0336 0.8573 0.5731 0.054 Uiso calc R 1 . .
C C31 0.21143(19) 0.6709(2) 0.36860(14) 0.0403(5) Uani d . 1 . .
C C32 0.2935(2) 0.6418(2) 0.31059(14) 0.0408(5) Uani d . 1 . .
C C33 0.4041(2) 0.5729(2) 0.18181(14) 0.0435(5) Uani d . 1 . .
C C34 0.3035(2) 0.5950(3) 0.03313(16) 0.0587(7) Uani d . 1 . .
H H34A 0.3066 0.5558 -0.0107 0.070 Uiso calc R 1 . .
H H34B 0.2317 0.5971 0.0648 0.070 Uiso calc R 1 . .
C C35 0.2904(3) 0.7273(3) -0.00531(19) 0.0732(9) Uani d . 1 . .
H H35A 0.2825 0.7683 0.0376 0.110 Uiso calc R 1 . .
H H35B 0.2185 0.7724 -0.0419 0.110 Uiso calc R 1 . .
H H35C 0.3616 0.7259 -0.0362 0.110 Uiso calc R 1 . .
C C36 0.4630(2) 0.6343(2) 0.20262(15) 0.0450(5) Uani d . 1 . .
C C37 0.5531(3) 0.8156(3) 0.1410(2) 0.0684(8) Uani d . 1 . .
H H37A 0.5403 0.8307 0.1955 0.082 Uiso calc R 1 . .
H H37B 0.6228 0.8334 0.1184 0.082 Uiso calc R 1 . .
C C38 0.4416(3) 0.9048(3) 0.0860(2) 0.0906(11) Uani d . 1 . .
H H38A 0.4501 0.8856 0.0334 0.136 Uiso calc R 1 . .
H H38B 0.4331 0.9896 0.0776 0.136 Uiso calc R 1 . .
H H38C 0.3701 0.8964 0.1118 0.136 Uiso calc R 1 . .
N N1 0.42782(17) 0.27241(16) 0.53236(12) 0.0454(5) Uani d . 1 . .
N N2 -0.08223(16) 0.77573(17) 0.55855(11) 0.0421(4) Uani d . 1 . .
O O1 0.08803(17) 0.35935(18) 0.77861(12) 0.0664(5) Uani d . 1 . .
O O2 -0.45483(16) 0.93211(17) 0.77612(12) 0.0638(5) Uani d . 1 . .
S S1 0.71479(6) 0.06700(5) 0.42617(4) 0.05735(19) Uani d . 1 . .
S S2 0.62565(6) 0.34433(6) 0.34207(4) 0.05800(19) Uani d . 1 . .
S S3 0.92856(6) 0.01481(5) 0.29013(4) 0.05201(17) Uani d . 1 . .
S S4 0.84103(7) 0.28873(6) 0.21607(4) 0.05770(18) Uani d . 1 . .
S S5 1.10304(6) -0.04916(7) 0.15474(5) 0.0687(2) Uani d . 1 . .
S S6 0.99851(6) 0.26916(7) 0.07115(4) 0.06066(19) Uani d . 1 . .
S S7 0.09330(6) 0.61643(7) 0.38385(4) 0.05587(17) Uani d . 1 . .
S S8 0.21920(5) 0.75478(6) 0.43717(4) 0.04944(16) Uani d . 1 . .
S S9 0.29160(6) 0.54706(6) 0.24866(4) 0.05071(16) Uani d . 1 . .
S S10 0.42090(5) 0.68105(6) 0.29521(4) 0.05067(16) Uani d . 1 . .
S S11 0.43992(6) 0.49999(6) 0.10086(4) 0.05701(18) Uani d . 1 . .
S S12 0.59037(6) 0.65155(7) 0.15249(5) 0.06202(19) Uani d . 1 . .

loop_
_atom_site_aniso_label
_atom_site_aniso_U_11
_atom_site_aniso_U_22
_atom_site_aniso_U_33
_atom_site_aniso_U_12
_atom_site_aniso_U_13
_atom_site_aniso_U_23
C1 0.097(2) 0.081(2) 0.105(3) -0.0512(19) 0.042(2) -0.051(2)
C2 0.0554(14) 0.0509(13) 0.0568(15) -0.0296(12) 0.0023(12) -0.0155(12)
C3 0.0663(16) 0.0521(14) 0.0682(18) -0.0355(13) 0.0141(13) -0.0110(13)
C4 0.0640(15) 0.0417(13) 0.0671(17) -0.0263(12) 0.0062(13) -0.0106(12)
C5 0.0444(12) 0.0428(12) 0.0471(13) -0.0218(10) -0.0045(10) -0.0069(10)
C6 0.0663(16) 0.0430(13) 0.0565(16) -0.0290(12) 0.0068(12) -0.0063(11)
C7 0.0628(15) 0.0441(13) 0.0652(17) -0.0250(12) 0.0078(13) -0.0163(12)
C8 0.0563(14) 0.0358(11) 0.0489(14) -0.0186(11) -0.0008(11) -0.0040(10)
C9 0.0487(12) 0.0357(11) 0.0456(13) -0.0168(10) -0.0052(10) -0.0059(10)
C10 0.0519(13) 0.0376(11) 0.0430(13) -0.0217(10) -0.0054(10) -0.0017(10)
C11 0.0511(13) 0.0357(11) 0.0506(14) -0.0172(10) -0.0017(11) -0.0034(10)
C12 0.0507(12) 0.0396(11) 0.0398(12) -0.0202(10) -0.0027(10) -0.0083(9)
C13 0.0537(13) 0.0408(11) 0.0429(13) -0.0234(10) -0.0028(10) -0.0102(10)
C14 0.0464(12) 0.0482(13) 0.0483(14) -0.0248(11) 0.0054(10) -0.0088(11)
C15 0.0791(18) 0.0409(13) 0.081(2) -0.0226(13) 0.0314(16) -0.0208(13)
C16 0.108(2) 0.079(2) 0.0578(19) -0.0528(19) 0.0120(17) -0.0171(16)
C17 0.0498(13) 0.0501(13) 0.0482(14) -0.0272(11) 0.0007(10) -0.0064(11)
C18 0.0609(18) 0.090(2) 0.104(3) -0.0400(17) -0.0002(17) 0.012(2)
C19 0.091(2) 0.121(3) 0.145(4) -0.071(2) 0.028(2) -0.001(3)
C20 0.0716(18) 0.076(2) 0.090(2) -0.0347(16) 0.0337(17) -0.0331(18)
C21 0.0497(13) 0.0392(11) 0.0452(13) -0.0149(10) 0.0014(10) -0.0109(10)
C22 0.0571(14) 0.0534(14) 0.0618(17) -0.0319(12) 0.0115(12) -0.0207(12)
C23 0.0632(15) 0.0511(13) 0.0640(17) -0.0353(12) 0.0140(12) -0.0270(12)
C24 0.0464(12) 0.0398(11) 0.0371(12) -0.0201(10) -0.0018(9) -0.0096(9)
C25 0.0566(13) 0.0463(12) 0.0486(14) -0.0304(11) 0.0012(11) -0.0143(11)
C26 0.0631(15) 0.0442(12) 0.0562(16) -0.0250(12) 0.0028(12) -0.0218(11)
C27 0.0539(13) 0.0515(13) 0.0463(13) -0.0345(11) 0.0056(10) -0.0188(11)
C28 0.0517(13) 0.0451(12) 0.0401(12) -0.0282(11) 0.0034(10) -0.0136(10)
C29 0.0483(12) 0.0445(12) 0.0380(12) -0.0263(10) -0.0039(9) -0.0079(10)
C30 0.0511(13) 0.0500(13) 0.0487(14) -0.0316(11) 0.0014(10) -0.0192(11)
C31 0.0440(12) 0.0385(11) 0.0403(12) -0.0202(10) -0.0037(9) -0.0068(9)
C32 0.0454(12) 0.0389(11) 0.0388(12) -0.0190(10) -0.0021(9) -0.0078(9)
C33 0.0435(12) 0.0371(11) 0.0421(13) -0.0107(10) 0.0009(9) -0.0076(9)
C34 0.0603(15) 0.0762(18) 0.0533(16) -0.0344(14) 0.0063(12) -0.0293(14)
C35 0.0787(19) 0.0650(18) 0.0669(19) -0.0230(16) -0.0143(15) -0.0098(15)
C36 0.0445(12) 0.0421(12) 0.0453(13) -0.0165(10) 0.0035(10) -0.0095(10)
C37 0.0676(17) 0.0814(19) 0.081(2) -0.0502(16) 0.0237(15) -0.0345(17)
C38 0.095(2) 0.0674(19) 0.109(3) -0.0432(18) 0.013(2) -0.0102(19)
N1 0.0498(11) 0.0365(9) 0.0453(11) -0.0181(9) -0.0031(9) -0.0024(8)
N2 0.0490(10) 0.0440(10) 0.0418(11) -0.0258(9) 0.0026(8) -0.0139(8)
O1 0.0771(12) 0.0638(11) 0.0718(13) -0.0420(10) 0.0255(10) -0.0241(10)
O2 0.0664(11) 0.0601(11) 0.0746(13) -0.0291(9) 0.0227(10) -0.0336(10)
S1 0.0687(4) 0.0355(3) 0.0552(4) -0.0152(3) 0.0100(3) -0.0049(3)
S2 0.0700(4) 0.0366(3) 0.0557(4) -0.0186(3) 0.0126(3) -0.0027(3)
S3 0.0593(4) 0.0405(3) 0.0521(4) -0.0215(3) 0.0061(3) -0.0057(3)
S4 0.0749(4) 0.0411(3) 0.0591(4) -0.0287(3) 0.0121(3) -0.0113(3)
S5 0.0528(4) 0.0558(4) 0.0887(6) -0.0200(3) 0.0244(4) -0.0157(4)
S6 0.0604(4) 0.0621(4) 0.0538(4) -0.0315(3) 0.0010(3) 0.0035(3)
S7 0.0670(4) 0.0736(4) 0.0572(4) -0.0491(4) 0.0194(3) -0.0360(3)
S8 0.0544(3) 0.0618(4) 0.0499(4) -0.0379(3) 0.0061(3) -0.0210(3)
S9 0.0609(4) 0.0521(3) 0.0512(4) -0.0329(3) 0.0092(3) -0.0189(3)
S10 0.0519(3) 0.0606(4) 0.0514(4) -0.0319(3) 0.0066(3) -0.0203(3)
S11 0.0609(4) 0.0493(3) 0.0573(4) -0.0143(3) 0.0073(3) -0.0237(3)
S12 0.0493(3) 0.0661(4) 0.0737(5) -0.0261(3) 0.0183(3) -0.0237(4)

loop_
_atom_type_symbol
_atom_type_description
_atom_type_scat_dispersion_real
_atom_type_scat_dispersion_imag
_atom_type_scat_source
C C 0.0033 0.0016 'International Tables Vol C Tables 4.2.6.8 and 6.1.1.4'
H H 0.0000 0.0000 'International Tables Vol C Tables 4.2.6.8 and 6.1.1.4'
N N 0.0061 0.0033 'International Tables Vol C Tables 4.2.6.8 and 6.1.1.4'
O O 0.0106 0.0060 'International Tables Vol C Tables 4.2.6.8 and 6.1.1.4'
S S 0.1246 0.1234 'International Tables Vol C Tables 4.2.6.8 and 6.1.1.4'

loop_
_geom_angle_atom_site_label_1
_geom_angle_atom_site_label_2
_geom_angle_atom_site_label_3
_geom_angle_site_symmetry_1
_geom_angle_site_symmetry_3
_geom_angle
_geom_angle_publ_flag
O1 C1 H1A . . 109.5 ?
O1 C1 H1B . . 109.5 ?
H1A C1 H1B . . 109.5 ?
O1 C1 H1C . . 109.5 ?
H1A C1 H1C . . 109.5 ?
H1B C1 H1C . . 109.5 ?
O1 C2 C7 . . 125.3(2) ?
O1 C2 C3 . . 115.5(2) ?
C7 C2 C3 . . 119.1(2) ?
C4 C3 C2 . . 120.7(2) ?
C4 C3 H3 . . 119.6 ?
C2 C3 H3 . . 119.6 ?
C3 C4 C5 . . 120.2(2) ?
C3 C4 H4 . . 119.9 ?
C5 C4 H4 . . 119.9 ?
C4 C5 C6 . . 119.1(2) ?
C4 C5 N1 . . 120.0(2) ?
C6 C5 N1 . . 120.9(2) ?
C5 C6 C7 . . 120.9(2) ?
C5 C6 H6 . . 119.6 ?
C7 C6 H6 . . 119.6 ?
C2 C7 C6 . . 119.9(2) ?
C2 C7 H7 . . 120.0 ?
C6 C7 H7 . . 120.0 ?
C9 C8 N1 . . 107.5(2) ?
C9 C8 H8 . . 126.2 ?
N1 C8 H8 . . 126.2 ?
C8 C9 C10 . . 108.2(2) ?
C8 C9 S1 . . 134.61(18) ?
C10 C9 S1 . . 117.11(18) ?
C11 C10 C9 . . 107.6(2) ?
C11 C10 S2 . . 134.99(18) ?
C9 C10 S2 . . 117.30(18) ?
C10 C11 N1 . . 107.9(2) ?
C10 C11 H11 . . 126.0 ?
N1 C11 H11 . . 126.0 ?
C13 C12 S2 . . 120.85(18) ?
C13 C12 S1 . . 122.40(18) ?
S2 C12 S1 . . 116.69(13) ?
C12 C13 S4 . . 121.99(18) ?
C12 C13 S3 . . 124.17(18) ?
S4 C13 S3 . . 113.72(14) ?
C17 C14 S5 . . 125.62(19) ?
C17 C14 S3 . . 116.62(19) ?
S5 C14 S3 . . 117.63(14) ?
C16 C15 S5 . . 114.7(2) ?
C16 C15 H15A . . 108.6 ?
S5 C15 H15A . . 108.6 ?
C16 C15 H15B . . 108.6 ?
S5 C15 H15B . . 108.6 ?
H15A C15 H15B . . 107.6 ?
C15 C16 H16A . . 109.5 ?
C15 C16 H16B . . 109.5 ?
H16A C16 H16B . . 109.5 ?
C15 C16 H16C . . 109.5 ?
H16A C16 H16C . . 109.5 ?
H16B C16 H16C . . 109.5 ?
C14 C17 S4 . . 117.72(19) ?
C14 C17 S6 . . 127.2(2) ?
S4 C17 S6 . . 115.09(14) ?
C19 C18 S6 . . 110.6(3) ?
C19 C18 H18A . . 109.5 ?
S6 C18 H18A . . 109.5 ?
C19 C18 H18B . . 109.5 ?
S6 C18 H18B . . 109.5 ?
H18A C18 H18B . . 108.1 ?
C18 C19 H19A . . 109.5 ?
C18 C19 H19B . . 109.5 ?
H19A C19 H19B . . 109.5 ?
C18 C19 H19C . . 109.5 ?
H19A C19 H19C . . 109.5 ?
H19B C19 H19C . . 109.5 ?
O2 C20 H20A . . 109.5 ?
O2 C20 H20B . . 109.5 ?
H20A C20 H20B . . 109.5 ?
O2 C20 H20C . . 109.5 ?
H20A C20 H20C . . 109.5 ?
H20B C20 H20C . . 109.5 ?
O2 C21 C22 . . 124.5(2) ?
O2 C21 C26 . . 115.8(2) ?
C22 C21 C26 . . 119.7(2) ?
C21 C22 C23 . . 119.7(2) ?
C21 C22 H22 . . 120.2 ?
C23 C22 H22 . . 120.2 ?
C24 C23 C22 . . 121.1(2) ?
C24 C23 H23 . . 119.5 ?
C22 C23 H23 . . 119.5 ?
C23 C24 C25 . . 118.9(2) ?
C23 C24 N2 . . 120.9(2) ?
C25 C24 N2 . . 120.2(2) ?
C26 C25 C24 . . 120.0(2) ?
C26 C25 H25 . . 120.0 ?
C24 C25 H25 . . 120.0 ?
C21 C26 C25 . . 120.7(2) ?
C21 C26 H26 . . 119.6 ?
C25 C26 H26 . . 119.6 ?
C28 C27 N2 . . 107.7(2) ?
C28 C27 H27 . . 126.2 ?
N2 C27 H27 . . 126.2 ?
C27 C28 C29 . . 108.0(2) ?
C27 C28 S7 . . 134.67(19) ?
C29 C28 S7 . . 117.37(18) ?
C30 C29 C28 . . 107.7(2) ?
C30 C29 S8 . . 135.34(19) ?
C28 C29 S8 . . 116.94(18) ?
C29 C30 N2 . . 107.7(2) ?
C29 C30 H30 . . 126.1 ?
N2 C30 H30 . . 126.1 ?
C32 C31 S8 . . 123.12(18) ?
C32 C31 S7 . . 120.17(19) ?
S8 C31 S7 . . 116.59(13) ?
C31 C32 S9 . . 122.41(18) ?
C31 C32 S10 . . 123.97(19) ?
S9 C32 S10 . . 113.36(13) ?
C36 C33 S11 . . 126.19(19) ?
C36 C33 S9 . . 117.20(19) ?
S11 C33 S9 . . 116.18(15) ?
C35 C34 S11 . . 112.9(2) ?
C35 C34 H34A . . 109.0 ?
S11 C34 H34A . . 109.0 ?
C35 C34 H34B . . 109.0 ?
S11 C34 H34B . . 109.0 ?
H34A C34 H34B . . 107.8 ?
C34 C35 H35A . . 109.5 ?
C34 C35 H35B . . 109.5 ?
H35A C35 H35B . . 109.5 ?
C34 C35 H35C . . 109.5 ?
H35A C35 H35C . . 109.5 ?
H35B C35 H35C . . 109.5 ?
C33 C36 S12 . . 124.2(2) ?
C33 C36 S10 . . 116.78(18) ?
S12 C36 S10 . . 118.41(15) ?
C38 C37 S12 . . 114.2(2) ?
C38 C37 H37A . . 108.7 ?
S12 C37 H37A . . 108.7 ?
C38 C37 H37B . . 108.7 ?
S12 C37 H37B . . 108.7 ?
H37A C37 H37B . . 107.6 ?
C37 C38 H38A . . 109.5 ?
C37 C38 H38B . . 109.5 ?
H38A C38 H38B . . 109.5 ?
C37 C38 H38C . . 109.5 ?
H38A C38 H38C . . 109.5 ?
H38B C38 H38C . . 109.5 ?
C11 N1 C8 . . 108.78(19) ?
C11 N1 C5 . . 125.79(19) ?
C8 N1 C5 . . 125.38(19) ?
C27 N2 C30 . . 108.90(19) ?
C27 N2 C24 . . 124.90(19) ?
C30 N2 C24 . . 126.1(2) ?
C2 O1 C1 . . 118.4(2) ?
C21 O2 C20 . . 118.4(2) ?
C9 S1 C12 . . 94.27(11) ?
C10 S2 C12 . . 94.50(11) ?
C13 S3 C14 . . 95.12(12) ?
C17 S4 C13 . . 95.40(11) ?
C14 S5 C15 . . 100.98(12) ?
C17 S6 C18 . . 102.71(14) ?
C28 S7 C31 . . 94.32(11) ?
C29 S8 C31 . . 94.39(11) ?
C32 S9 C33 . . 95.30(12) ?
C32 S10 C36 . . 95.20(12) ?
C33 S11 C34 . . 101.04(12) ?
C36 S12 C37 . . 101.95(12) ?

loop_
_geom_bond_atom_site_label_1
_geom_bond_atom_site_label_2
_geom_bond_site_symmetry_2
_geom_bond_distance
_geom_bond_publ_flag
C1 O1 . 1.404(3) ?
C1 H1A . 0.9600 ?
C1 H1B . 0.9600 ?
C1 H1C . 0.9600 ?
C2 O1 . 1.365(3) ?
C2 C7 . 1.377(4) ?
C2 C3 . 1.386(4) ?
C3 C4 . 1.375(4) ?
C3 H3 . 0.9300 ?
C4 C5 . 1.379(3) ?
C4 H4 . 0.9300 ?
C5 C6 . 1.380(3) ?
C5 N1 . 1.424(3) ?
C6 C7 . 1.382(4) ?
C6 H6 . 0.9300 ?
C7 H7 . 0.9300 ?
C8 C9 . 1.357(3) ?
C8 N1 . 1.383(3) ?
C8 H8 . 0.9300 ?
C9 C10 . 1.413(3) ?
C9 S1 . 1.748(2) ?
C10 C11 . 1.357(3) ?
C10 S2 . 1.741(2) ?
C11 N1 . 1.381(3) ?
C11 H11 . 0.9300 ?
C12 C13 . 1.333(3) ?
C12 S2 . 1.766(2) ?
C12 S1 . 1.768(2) ?
C13 S4 . 1.759(2) ?
C13 S3 . 1.761(2) ?
C14 C17 . 1.341(3) ?
C14 S5 . 1.741(3) ?
C14 S3 . 1.767(2) ?
C15 C16 . 1.504(4) ?
C15 S5 . 1.816(3) ?
C15 H15A . 0.9700 ?
C15 H15B . 0.9700 ?
C16 H16A . 0.9600 ?
C16 H16B . 0.9600 ?
C16 H16C . 0.9600 ?
C17 S4 . 1.749(3) ?
C17 S6 . 1.756(2) ?
C18 C19 . 1.471(4) ?
C18 S6 . 1.801(3) ?
C18 H18A . 0.9700 ?
C18 H18B . 0.9700 ?
C19 H19A . 0.9600 ?
C19 H19B . 0.9600 ?
C19 H19C . 0.9600 ?
C20 O2 . 1.416(3) ?
C20 H20A . 0.9600 ?
C20 H20B . 0.9600 ?
C20 H20C . 0.9600 ?
C21 O2 . 1.368(3) ?
C21 C22 . 1.376(3) ?
C21 C26 . 1.379(3) ?
C22 C23 . 1.385(3) ?
C22 H22 . 0.9300 ?
C23 C24 . 1.379(3) ?
C23 H23 . 0.9300 ?
C24 C25 . 1.387(3) ?
C24 N2 . 1.431(3) ?
C25 C26 . 1.380(3) ?
C25 H25 . 0.9300 ?
C26 H26 . 0.9300 ?
C27 C28 . 1.359(3) ?
C27 N2 . 1.379(3) ?
C27 H27 . 0.9300 ?
C28 C29 . 1.413(3) ?
C28 S7 . 1.740(2) ?
C29 C30 . 1.360(3) ?
C29 S8 . 1.747(2) ?
C30 N2 . 1.381(3) ?
C30 H30 . 0.9300 ?
C31 C32 . 1.338(3) ?
C31 S8 . 1.763(2) ?
C31 S7 . 1.769(2) ?
C32 S9 . 1.756(2) ?
C32 S10 . 1.759(2) ?
C33 C36 . 1.339(3) ?
C33 S11 . 1.751(2) ?
C33 S9 . 1.758(2) ?
C34 C35 . 1.498(4) ?
C34 S11 . 1.812(3) ?
C34 H34A . 0.9700 ?
C34 H34B . 0.9700 ?
C35 H35A . 0.9600 ?
C35 H35B . 0.9600 ?
C35 H35C . 0.9600 ?
C36 S12 . 1.744(2) ?
C36 S10 . 1.764(3) ?
C37 C38 . 1.497(4) ?
C37 S12 . 1.803(3) ?
C37 H37A . 0.9700 ?
C37 H37B . 0.9700 ?
C38 H38A . 0.9600 ?
C38 H38B . 0.9600 ?
C38 H38C . 0.9600 ?
